data_4516813
loop_
_publ_author_name
'Elliott, Daniel C.'
'Beutler, John A.'
'Parker, Kathlyn A.'

_publ_section_title
;
 Importance of a 4-Alkyl Substituent for Activity in the Englerin Series.
;
_journal_issue 7
_journal_name_full 'ACS medicinal chemistry letters'
_journal_page_first 746
_journal_page_last 750
_journal_paper_doi 10.1021/acsmedchemlett.7b00161
_journal_volume 8
_journal_year 2017
_chemical_formula_sum 'C22 H42 O3 Si'
_chemical_formula_weight 382.66
_space_group_crystal_system monoclinic
_space_group_IT_number 4
_space_group_name_Hall 'P 2yb'
_space_group_name_H-M_alt 'P 1 21 1'
_atom_sites_solution_hydrogens geom
_audit_creation_method SHELXL-2013
_cell_angle_alpha 90
_cell_angle_beta 105.860(3)
_cell_angle_gamma 90
_cell_formula_units_Z 8
_cell_length_a 12.6395(4)
_cell_length_b 32.5286(11)
_cell_length_c 12.7292(4)
_cell_measurement_temperature 293(2)
_cell_volume 5034.3(3)
_computing_structure_refinement 'SHELXL-2013 (Sheldrick, 2013)'
_diffrn_ambient_temperature 293(2)
_diffrn_measured_fraction_theta_full 0.998
_diffrn_measured_fraction_theta_max 0.959
_diffrn_radiation_type MoK\a
_diffrn_radiation_wavelength 0.71073
_diffrn_reflns_av_R_equivalents 0.1222
_diffrn_reflns_av_unetI/netI 0.0748
_diffrn_reflns_Laue_measured_fraction_full 0.998
_diffrn_reflns_Laue_measured_fraction_max 0.959
_diffrn_reflns_limit_h_max 17
_diffrn_reflns_limit_h_min -17
_diffrn_reflns_limit_k_max 45
_diffrn_reflns_limit_k_min -44
_diffrn_reflns_limit_l_max 17
_diffrn_reflns_limit_l_min -17
_diffrn_reflns_number 235060
_diffrn_reflns_point_group_measured_fraction_full 0.998
_diffrn_reflns_point_group_measured_fraction_max 0.929
_diffrn_reflns_theta_full 25.242
_diffrn_reflns_theta_max 29.706
_diffrn_reflns_theta_min 3.214
_exptl_absorpt_coefficient_mu 0.220
_exptl_crystal_density_diffrn 1.015
_exptl_crystal_F_000 1626
_refine_diff_density_max 0.982
_refine_diff_density_min -0.347
_refine_diff_density_rms 0.044
_refine_ls_abs_structure_details
;
 Flack x determined using 4094 quotients [(I+)-(I-)]/[(I+)+(I-)]
 (Parsons and Flack (2004), Acta Cryst. A60, s61).
;
_refine_ls_abs_structure_Flack 0.01(5)
_refine_ls_extinction_method none
_refine_ls_goodness_of_fit_ref 1.005
_refine_ls_hydrogen_treatment constr
_refine_ls_matrix_type full
_refine_ls_number_parameters 972
_refine_ls_number_reflns 26590
_refine_ls_number_restraints 1
_refine_ls_restrained_S_all 1.005
_refine_ls_R_factor_all 0.2123
_refine_ls_R_factor_gt 0.0963
_refine_ls_shift/su_max 1.190
_refine_ls_shift/su_mean 0.028
_refine_ls_structure_factor_coef Fsqd
_refine_ls_weighting_details 'w=1/[\s^2^(Fo^2^)+(0.1808P)^2^+0.2221P] where P=(Fo^2^+2Fc^2^)/3'
_refine_ls_weighting_scheme calc
_refine_ls_wR_factor_gt 0.2634
_refine_ls_wR_factor_ref 0.3353
_reflns_Friedel_coverage 0.905
_reflns_Friedel_fraction_full 0.998
_reflns_Friedel_fraction_max 0.898
_reflns_number_gt 10954
_reflns_number_total 26590
_reflns_threshold_expression 'I > 2\s(I)'
_cod_data_source_file ml7b00161_si_003.cif
_cod_data_source_block de_a1
_cod_depositor_comments
;

2020-08-12
Z value and formula fixed to values more according to usual
chemical conventions.                 miguel
;
_cod_original_formula_sum 'C38 H89 O41 Si12'
_cod_original_formula_weight 1539.17
_cod_original_formula_units_Z 2
_cod_original_sg_symbol_H-M 'P 21'
_cod_database_code 4516813
_shelx_space_group_comment
;
The symmetry employed for this shelxl refinement is uniquely defined
by the following loop, which should always be used as a source of
symmetry information in preference to the above space-group names.
They are only intended as comments.
;
_shelxl_version_number 2013-3

loop_
_space_group_symop_operation_xyz
'x, y, z'
'-x, y+1/2, -z'

loop_
_atom_site_label
_atom_site_type_symbol
_atom_site_fract_x
_atom_site_fract_y
_atom_site_fract_z
_atom_site_U_iso_or_equiv
_atom_site_adp_type
_atom_site_occupancy
_atom_site_site_symmetry_order
_atom_site_calc_flag
_atom_site_refinement_flags_posn
_atom_site_refinement_flags_adp
Si1 Si -0.2649(2) -0.41062(8) -0.4021(2) 0.1124(7) Uani 1 1 d . .
Si60 Si -0.7795(3) -0.82044(9) -0.1166(2) 0.1237(9) Uani 1 1 d . .
Si48 Si -0.2640(3) -0.78459(10) -0.6239(3) 0.1319(9) Uani 1 1 d . .
Si59 Si -0.7219(3) -0.44551(13) -0.8792(3) 0.1523(13) Uani 1 1 d . .
O92 O -0.6595(3) -0.70667(14) -0.2730(3) 0.0788(11) Uani 1 1 d . .
O95 O -0.9948(4) -0.54426(18) -0.8727(3) 0.0953(14) Uani 1 1 d . .
O55 O -0.1525(3) -0.63091(18) -0.2670(4) 0.0981(14) Uani 1 1 d . .
H55 H -0.1628 -0.6124 -0.3124 0.147 Uiso 1 1 calc R U
O96 O -0.1611(5) -0.43716(18) -0.4259(6) 0.1191(19) Uani 1 1 d . .
C96 C -0.6608(4) -0.6513(2) -0.1009(5) 0.0735(15) Uani 1 1 d . .
H96 H -0.7055 -0.6647 -0.0588 0.088 Uiso 1 1 calc R U
O94 O -0.3201(4) -0.72544(18) -0.3041(4) 0.0990(15) Uani 1 1 d . .
O93 O -0.8327(4) -0.62331(17) -0.2135(4) 0.0956(14) Uani 1 1 d . .
H93 H -0.8795 -0.6261 -0.2720 0.143 Uiso 1 1 calc R U
C15 C -0.5685(5) -0.6807(2) -0.1010(5) 0.0821(18) Uani 1 1 d . .
H15 H -0.5225 -0.6668 -0.1407 0.098 Uiso 1 1 calc R U
C82 C -0.8432(6) -0.5854(4) -0.7961(5) 0.115(3) Uani 1 1 d . .
H82 H -0.8929 -0.5976 -0.7577 0.138 Uiso 1 1 calc R U
O77 O -0.0220(5) -0.59571(17) -0.3884(4) 0.1012(15) Uani 1 1 d . .
H77 H -0.0813 -0.5981 -0.3745 0.152 Uiso 1 1 calc R U
C94 C -0.7630(5) -0.6885(2) -0.2704(5) 0.0773(16) Uani 1 1 d . .
C76 C -0.0294(5) -0.56376(19) -0.4673(4) 0.0691(14) Uani 1 1 d . .
H76 H 0.0214 -0.5702 -0.5110 0.083 Uiso 1 1 calc R U
C127 C -0.1443(5) -0.5609(2) -0.5432(5) 0.0786(16) Uani 1 1 d . .
H127 H -0.1937 -0.5564 -0.4969 0.094 Uiso 1 1 calc R U
O21 O -0.7073(5) -0.78300(17) -0.1491(5) 0.1044(15) Uani 1 1 d . .
C128 C -0.1559(5) -0.5238(2) -0.6171(5) 0.0796(16) Uani 1 1 d . .
H128 H -0.1089 -0.5288 -0.6655 0.095 Uiso 1 1 calc R U
C135 C -0.8586(5) -0.6107(3) -0.9026(5) 0.103(3) Uani 1 1 d . .
H135 H -0.8061 -0.5999 -0.9398 0.124 Uiso 1 1 calc R U
C136 C -0.7357(4) -0.6456(2) -0.2160(5) 0.0704(14) Uani 1 1 d . .
H136 H -0.6959 -0.6296 -0.2583 0.085 Uiso 1 1 calc R U
C101 C -0.3249(5) -0.6460(3) -0.3993(5) 0.091(2) Uani 1 1 d . .
H101 H -0.2822 -0.6489 -0.4526 0.109 Uiso 1 1 calc R U
C93 C -0.6073(5) -0.7205(2) -0.1626(5) 0.0795(17) Uani 1 1 d . .
C54 C -0.2471(4) -0.6571(3) -0.2896(5) 0.0814(19) Uani 1 1 d . .
H54 H -0.2853 -0.6522 -0.2334 0.098 Uiso 1 1 calc R U
C100 C -0.4177(5) -0.6776(3) -0.4318(5) 0.097(2) Uani 1 1 d . .
H100 H -0.4633 -0.6743 -0.3813 0.116 Uiso 1 1 calc R U
O47 O -0.2738(6) -0.7691(2) -0.5051(6) 0.131(2) Uani 1 1 d . .
C126 C -0.1965(5) -0.5959(2) -0.6243(5) 0.0844(18) Uani 1 1 d . .
H126 H -0.2304 -0.6161 -0.5865 0.101 Uiso 1 1 calc R U
O58 O -0.8283(5) -0.4771(3) -0.8864(6) 0.142(3) Uani 1 1 d . .
C92 C -0.8049(5) -0.7178(3) -0.1965(6) 0.0900(19) Uani 1 1 d . .
H92A H -0.8404 -0.7025 -0.1501 0.108 Uiso 1 1 calc R U
H92B H -0.8574 -0.7372 -0.2399 0.108 Uiso 1 1 calc R U
C97 C -0.6034(5) -0.6151(3) -0.0314(6) 0.094(2) Uani 1 1 d . .
H97A H -0.6526 -0.6037 0.0087 0.113 Uiso 1 1 calc R U
C119 C -1.2034(6) -0.5722(4) -1.0270(7) 0.118(3) Uani 1 1 d . .
H11A H -1.1951 -0.5710 -0.9499 0.177 Uiso 1 1 calc R U
H11B H -1.1968 -0.6002 -1.0482 0.177 Uiso 1 1 calc R U
H11C H -1.2744 -0.5618 -1.0656 0.177 Uiso 1 1 calc R U
C13 C -0.5034(6) -0.6805(3) 0.0183(6) 0.103(2) Uani 1 1 d . .
H13P H -0.4290 -0.6903 0.0272 0.124 Uiso 1 1 calc R U
H13Q H -0.5384 -0.6975 0.0617 0.124 Uiso 1 1 calc R U
C140 C -0.0882(7) -0.5053(3) -0.3664(5) 0.101(2) Uani 1 1 d . .
H14C H -0.0577 -0.4889 -0.3016 0.121 Uiso 1 1 calc R U
H14D H -0.1286 -0.5281 -0.3468 0.121 Uiso 1 1 calc R U
C91 C -0.7034(6) -0.7404(2) -0.1276(7) 0.0893(19) Uani 1 1 d . .
H91 H -0.6948 -0.7354 -0.0497 0.107 Uiso 1 1 calc R U
C18 C -0.8364(6) -0.6862(3) -0.3889(6) 0.097(2) Uani 1 1 d . .
H18 H -0.9081 -0.6753 -0.3869 0.117 Uiso 1 1 calc R U
C34 C -0.5035(7) -0.6354(3) 0.0511(7) 0.117(3) Uani 1 1 d . .
H34A H -0.4357 -0.6221 0.0481 0.141 Uiso 1 1 calc R U
H34B H -0.5106 -0.6330 0.1248 0.141 Uiso 1 1 calc R U
C103 C -0.3757(6) -0.7212(3) -0.4200(7) 0.109(3) Uani 1 1 d . .
C102 C -0.3835(5) -0.6048(3) -0.4239(6) 0.103(2) Uani 1 1 d . .
H102 H -0.3364 -0.5853 -0.4489 0.124 Uiso 1 1 calc R U
C123 C -0.8199(8) -0.6536(4) -0.8625(7) 0.135(4) Uani 1 1 d . .
H123 H -0.7930 -0.6677 -0.9180 0.162 Uiso 1 1 calc R U
C129 C -0.2880(6) -0.5730(3) -0.7103(6) 0.110(3) Uani 1 1 d . .
H12J H -0.2822 -0.5789 -0.7832 0.132 Uiso 1 1 calc R U
H12K H -0.3599 -0.5819 -0.7057 0.132 Uiso 1 1 calc R U
C111 C -0.9084(7) -0.5325(3) -1.0103(6) 0.099(2) Uani 1 1 d . .
H11D H -0.9374 -0.5083 -1.0531 0.119 Uiso 1 1 calc R U
H11E H -0.8705 -0.5493 -1.0515 0.119 Uiso 1 1 calc R U
C120 C -1.1164(6) -0.5470(3) -1.0541(6) 0.095(2) Uani 1 1 d . .
H120 H -1.1186 -0.5526 -1.1303 0.114 Uiso 1 1 calc R U
C133 C 0.1216(7) -0.5208(3) -0.3357(6) 0.103(2) Uani 1 1 d . .
H133 H 0.1240 -0.5394 -0.2745 0.124 Uiso 1 1 calc R U
C141 C -0.1777(6) -0.7140(3) -0.3847(8) 0.115(3) Uani 1 1 d . .
H14A H -0.1267 -0.7368 -0.3662 0.138 Uiso 1 1 calc R U
H14B H -0.1408 -0.6910 -0.4083 0.138 Uiso 1 1 calc R U
C98 C -0.5153(6) -0.7502(3) -0.1659(7) 0.103(2) Uani 1 1 d . .
H98A H -0.5428 -0.7707 -0.2207 0.155 Uiso 1 1 calc R U
H98B H -0.4885 -0.7633 -0.0959 0.155 Uiso 1 1 calc R U
H98C H -0.4564 -0.7354 -0.1830 0.155 Uiso 1 1 calc R U
C105 C -0.1428(7) -0.7157(3) -0.1714(8) 0.116(3) Uani 1 1 d . .
H105 H -0.0705 -0.7029 -0.1607 0.139 Uiso 1 1 calc R U
C99 C -0.4828(7) -0.6599(5) -0.5419(7) 0.134(4) Uani 1 1 d . .
H99A H -0.4458 -0.6654 -0.5979 0.160 Uiso 1 1 calc R U
H99B H -0.5562 -0.6715 -0.5646 0.160 Uiso 1 1 calc R U
C104 C -0.2825(6) -0.7266(3) -0.4771(7) 0.106(3) Uani 1 1 d . .
H104 H -0.2936 -0.7087 -0.5411 0.128 Uiso 1 1 calc R U
C110 C -0.8292(7) -0.5200(4) -0.8992(7) 0.116(3) Uani 1 1 d . .
H110 H -0.7549 -0.5303 -0.8927 0.139 Uiso 1 1 calc R U
C66 C -0.2738(6) -0.5277(3) -0.6871(7) 0.107(2) Uani 1 1 d . .
H66A H -0.3250 -0.5180 -0.6480 0.128 Uiso 1 1 calc R U
H66B H -0.2850 -0.5121 -0.7542 0.128 Uiso 1 1 calc R U
C74 C -0.1159(7) -0.6177(3) -0.6747(8) 0.106(2) Uani 1 1 d . .
H74A H -0.0563 -0.6293 -0.6173 0.127 Uiso 1 1 calc R U
H74B H -0.0846 -0.5982 -0.7153 0.127 Uiso 1 1 calc R U
C37 C -0.8547(10) -0.7291(4) -0.4410(8) 0.148(4) Uani 1 1 d . .
H37A H -0.7849 -0.7421 -0.4340 0.222 Uiso 1 1 calc R U
H37B H -0.8934 -0.7266 -0.5169 0.222 Uiso 1 1 calc R U
H37C H -0.8972 -0.7454 -0.4046 0.222 Uiso 1 1 calc R U
C95 C -0.7897(9) -0.6575(4) -0.4608(6) 0.126(3) Uani 1 1 d . .
H95A H -0.7810 -0.6304 -0.4298 0.189 Uiso 1 1 calc R U
H95B H -0.8393 -0.6565 -0.5329 0.189 Uiso 1 1 calc R U
H95C H -0.7195 -0.6676 -0.4647 0.189 Uiso 1 1 calc R U
C8 C -0.2114(10) -0.3578(3) -0.3728(12) 0.144(4) Uani 1 1 d . .
C88 C -0.1863(10) -0.7033(4) -0.0789(8) 0.148(4) Uani 1 1 d . .
H88A H -0.2652 -0.7021 -0.1031 0.222 Uiso 1 1 calc R U
H88B H -0.1579 -0.6767 -0.0530 0.222 Uiso 1 1 calc R U
H88C H -0.1640 -0.7230 -0.0209 0.222 Uiso 1 1 calc R U
C32 C -0.5676(7) -0.5807(3) -0.0952(8) 0.110(2) Uani 1 1 d . .
H32A H -0.5156 -0.5917 -0.1317 0.132 Uiso 1 1 calc R U
H32B H -0.6312 -0.5709 -0.1510 0.132 Uiso 1 1 calc R U
C84 C -0.9044(11) -0.6799(4) -0.8315(8) 0.141(4) Uani 1 1 d . .
H84A H -0.9675 -0.6825 -0.8947 0.170 Uiso 1 1 calc R U
H84B H -0.9288 -0.6657 -0.7752 0.170 Uiso 1 1 calc R U
C52 C -0.4166(8) -0.5861(3) -0.3254(8) 0.119(3) Uani 1 1 d . .
H52A H -0.4686 -0.6043 -0.3052 0.143 Uiso 1 1 calc R U
H52B H -0.3519 -0.5842 -0.2636 0.143 Uiso 1 1 calc R U
C10 C -0.3867(10) -0.4109(6) -0.5290(11) 0.178(6) Uani 1 1 d . .
H10J H -0.3706 -0.3937 -0.5841 0.267 Uiso 1 1 calc R U
H10K H -0.4507 -0.4006 -0.5109 0.267 Uiso 1 1 calc R U
H10L H -0.4002 -0.4385 -0.5562 0.267 Uiso 1 1 calc R U
C81 C -0.7267(8) -0.5996(7) -0.7343(8) 0.169(6) Uani 1 1 d . .
H81B H -0.6719 -0.5835 -0.7563 0.203 Uiso 1 1 calc R U
H81A H -0.7151 -0.5965 -0.6562 0.203 Uiso 1 1 calc R U
C122 C -0.8676(9) -0.5173(5) -0.7101(7) 0.166(6) Uani 1 1 d . .
H12A H -0.9286 -0.4988 -0.7189 0.249 Uiso 1 1 calc R U
H12B H -0.8002 -0.5019 -0.6924 0.249 Uiso 1 1 calc R U
H12C H -0.8667 -0.5363 -0.6523 0.249 Uiso 1 1 calc R U
C23 C -0.6878(14) -0.8646(3) -0.0767(11) 0.161(5) Uani 1 1 d . .
C71 C 0.2051(7) -0.5344(3) -0.3888(9) 0.123(3) Uani 1 1 d . .
H71A H 0.2067 -0.5158 -0.4468 0.184 Uiso 1 1 calc R U
H71B H 0.1873 -0.5615 -0.4180 0.184 Uiso 1 1 calc R U
H71C H 0.2759 -0.5348 -0.3362 0.184 Uiso 1 1 calc R U
C33 C -0.5145(10) -0.5445(4) -0.0242(11) 0.147(4) Uani 1 1 d . .
H33A H -0.5020 -0.5226 -0.0698 0.220 Uiso 1 1 calc R U
H33B H -0.4457 -0.5530 0.0244 0.220 Uiso 1 1 calc R U
H33C H -0.5625 -0.5351 0.0177 0.220 Uiso 1 1 calc R U
C41 C -0.4871(8) -0.6154(5) -0.5220(8) 0.142(4) Uani 1 1 d . .
H41A H -0.5544 -0.6085 -0.5033 0.170 Uiso 1 1 calc R U
H41B H -0.4849 -0.6001 -0.5867 0.170 Uiso 1 1 calc R U
C80 C -0.7186(8) -0.6419(6) -0.7614(9) 0.168(7) Uani 1 1 d . .
H80A H -0.7191 -0.6591 -0.6992 0.201 Uiso 1 1 calc R U
H80B H -0.6501 -0.6467 -0.7799 0.201 Uiso 1 1 calc R U
C75 C -0.1753(10) -0.6524(4) -0.7519(11) 0.146(4) Uani 1 1 d . .
H75A H -0.2182 -0.6406 -0.8192 0.219 Uiso 1 1 calc R U
H75B H -0.2227 -0.6673 -0.7179 0.219 Uiso 1 1 calc R U
H75C H -0.1217 -0.6709 -0.7665 0.219 Uiso 1 1 calc R U
C24 C -0.6404(13) -0.8752(4) -0.1722(13) 0.167(5) Uani 1 1 d . .
H24A H -0.6964 -0.8718 -0.2399 0.251 Uiso 1 1 calc R U
H24B H -0.6151 -0.9031 -0.1654 0.251 Uiso 1 1 calc R U
H24C H -0.5799 -0.8571 -0.1712 0.251 Uiso 1 1 calc R U
C26 C -0.8907(10) -0.8374(5) -0.2358(10) 0.163(5) Uani 1 1 d . .
H26A H -0.9574 -0.8231 -0.2367 0.245 Uiso 1 1 calc R U
H26B H -0.9019 -0.8664 -0.2310 0.245 Uiso 1 1 calc R U
H26C H -0.8705 -0.8314 -0.3016 0.245 Uiso 1 1 calc R U
C73 C 0.1478(11) -0.4765(4) -0.2893(10) 0.158(4) Uani 1 1 d . .
H73A H 0.2176 -0.4764 -0.2351 0.237 Uiso 1 1 calc R U
H73B H 0.0915 -0.4678 -0.2567 0.237 Uiso 1 1 calc R U
H73C H 0.1504 -0.4581 -0.3474 0.237 Uiso 1 1 calc R U
C121 C -1.1438(13) -0.5021(4) -1.0461(13) 0.176(5) Uani 1 1 d . .
H12D H -1.2161 -0.4966 -1.0927 0.264 Uiso 1 1 calc R U
H12E H -1.0911 -0.4854 -1.0685 0.264 Uiso 1 1 calc R U
H12F H -1.1417 -0.4956 -0.9719 0.264 Uiso 1 1 calc R U
C27 C -0.8370(11) -0.8039(4) -0.0034(10) 0.151(4) Uani 1 1 d . .
H27A H -0.7779 -0.7983 0.0605 0.227 Uiso 1 1 calc R U
H27B H -0.8826 -0.8253 0.0122 0.227 Uiso 1 1 calc R U
H27C H -0.8802 -0.7794 -0.0247 0.227 Uiso 1 1 calc R U
C61 C -0.5971(13) -0.4638(7) -0.7742(13) 0.213(8) Uani 1 1 d . .
H61A H -0.6154 -0.4690 -0.7071 0.320 Uiso 1 1 calc R U
H61B H -0.5409 -0.4431 -0.7625 0.320 Uiso 1 1 calc R U
H61C H -0.5708 -0.4886 -0.7991 0.320 Uiso 1 1 calc R U
C25 C -0.7498(17) -0.9010(4) -0.0473(16) 0.215(8) Uani 1 1 d . .
H25A H -0.7596 -0.8970 0.0242 0.322 Uiso 1 1 calc R U
H25B H -0.7084 -0.9258 -0.0477 0.322 Uiso 1 1 calc R U
H25C H -0.8203 -0.9034 -0.0997 0.322 Uiso 1 1 calc R U
C53 C -0.4679(15) -0.5438(5) -0.3499(16) 0.192(6) Uani 1 1 d . .
H53A H -0.5357 -0.5459 -0.4067 0.288 Uiso 1 1 calc R U
H53B H -0.4183 -0.5259 -0.3733 0.288 Uiso 1 1 calc R U
H53C H -0.4823 -0.5327 -0.2852 0.288 Uiso 1 1 calc R U
C60 C -0.6833(11) -0.4443(5) -1.0076(11) 0.162(4) Uani 1 1 d . .
H60A H -0.7100 -0.4687 -1.0490 0.243 Uiso 1 1 calc R U
H60B H -0.6047 -0.4431 -0.9923 0.243 Uiso 1 1 calc R U
H60C H -0.7151 -0.4205 -1.0489 0.243 Uiso 1 1 calc R U
C9 C -0.1775(19) -0.3396(5) -0.4748(17) 0.214(8) Uani 1 1 d . .
H9A H -0.1341 -0.3152 -0.4532 0.321 Uiso 1 1 calc R U
H9B H -0.2426 -0.3329 -0.5316 0.321 Uiso 1 1 calc R U
H9C H -0.1354 -0.3596 -0.5013 0.321 Uiso 1 1 calc R U
C50 C -0.1304(12) -0.7652(5) -0.6421(14) 0.182(6) Uani 1 1 d . .
H50A H -0.1199 -0.7371 -0.6186 0.273 Uiso 1 1 calc R U
H50B H -0.1318 -0.7670 -0.7178 0.273 Uiso 1 1 calc R U
H50C H -0.0710 -0.7816 -0.5993 0.273 Uiso 1 1 calc R U
C90 C -0.1270(15) -0.7624(5) -0.1710(15) 0.199(7) Uani 1 1 d . .
H90A H -0.0690 -0.7702 -0.1081 0.299 Uiso 1 1 calc R U
H90B H -0.1081 -0.7705 -0.2361 0.299 Uiso 1 1 calc R U
H90C H -0.1941 -0.7757 -0.1685 0.299 Uiso 1 1 calc R U
C49 C -0.2673(12) -0.8418(4) -0.6170(13) 0.158(4) Uani 1 1 d . .
C4 C -0.1644(7) -0.4791(3) -0.4557(6) 0.099(2) Uani 1 1 d . .
H4 H -0.2399 -0.4897 -0.4746 0.119 Uiso 1 1 calc R U
C72 C 0.0028(5) -0.5212(2) -0.4124(5) 0.0798(16) Uani 1 1 d . .
C115 C -0.9734(4) -0.6034(2) -0.9784(4) 0.0759(17) Uani 1 1 d . .
H115 H -1.0271 -0.6177 -0.9486 0.091 Uiso 1 1 calc R U
C112 C -0.9992(6) -0.5564(2) -0.9836(5) 0.0834(18) Uani 1 1 d . .
C124 C -0.8645(17) -0.7246(5) -0.7884(13) 0.207(8) Uani 1 1 d . .
H12G H -0.8931 -0.7443 -0.8453 0.310 Uiso 1 1 calc R U
H12H H -0.8909 -0.7310 -0.7263 0.310 Uiso 1 1 calc R U
H12I H -0.7856 -0.7256 -0.7676 0.310 Uiso 1 1 calc R U
C118 C -0.2534(18) -0.8586(5) -0.7314(14) 0.216(8) Uani 1 1 d . .
H11F H -0.2769 -0.8378 -0.7864 0.324 Uiso 1 1 calc R U
H11G H -0.2976 -0.8828 -0.7526 0.324 Uiso 1 1 calc R U
H11H H -0.1776 -0.8651 -0.7235 0.324 Uiso 1 1 calc R U
C117 C -0.1623(15) -0.8558(5) -0.5275(17) 0.205(7) Uani 1 1 d . .
H11I H -0.0986 -0.8430 -0.5405 0.308 Uiso 1 1 calc R U
H11J H -0.1551 -0.8851 -0.5301 0.308 Uiso 1 1 calc R U
H11K H -0.1687 -0.8478 -0.4568 0.308 Uiso 1 1 calc R U
C131 C -0.3016(12) -0.3309(4) -0.3435(14) 0.178(6) Uani 1 1 d . .
H13G H -0.3563 -0.3234 -0.4093 0.266 Uiso 1 1 calc R U
H13H H -0.2685 -0.3064 -0.3064 0.266 Uiso 1 1 calc R U
H13I H -0.3353 -0.3462 -0.2969 0.266 Uiso 1 1 calc R U
C107 C -0.813(3) -0.3971(11) -0.750(3) 0.36(2) Uani 1 1 d . .
H10A H -0.8094 -0.3708 -0.7151 0.543 Uiso 1 1 calc R U
H10B H -0.7675 -0.4163 -0.7004 0.543 Uiso 1 1 calc R U
H10C H -0.8875 -0.4067 -0.7706 0.543 Uiso 1 1 calc R U
C113 C -0.8791(6) -0.5412(4) -0.8179(6) 0.113(3) Uani 1 1 d . .
C130 C -0.1064(13) -0.3621(6) -0.2696(16) 0.228(10) Uani 1 1 d . .
H13J H -0.1118 -0.3871 -0.2314 0.342 Uiso 1 1 calc R U
H13K H -0.1035 -0.3391 -0.2215 0.342 Uiso 1 1 calc R U
H13L H -0.0409 -0.3627 -0.2938 0.342 Uiso 1 1 calc R U
C106 C -0.7689(16) -0.3928(6) -0.859(3) 0.237(10) Uani 1 1 d . .
C108 C -0.6791(14) -0.3620(6) -0.848(3) 0.303(17) Uani 1 1 d . .
H10D H -0.6725 -0.3552 -0.9197 0.455 Uiso 1 1 calc R U
H10E H -0.6110 -0.3733 -0.8052 0.455 Uiso 1 1 calc R U
H10F H -0.6963 -0.3376 -0.8138 0.455 Uiso 1 1 calc R U
C134 C -0.3785(13) -0.7636(5) -0.7329(11) 0.181(6) Uani 1 1 d . .
H13A H -0.4465 -0.7754 -0.7277 0.271 Uiso 1 1 calc R U
H13B H -0.3676 -0.7701 -0.8027 0.271 Uiso 1 1 calc R U
H13C H -0.3811 -0.7343 -0.7251 0.271 Uiso 1 1 calc R U
C109 C -0.8729(17) -0.3849(7) -0.960(4) 0.35(2) Uani 1 1 d . .
H10G H -0.8929 -0.4100 -1.0002 0.528 Uiso 1 1 calc R U
H10H H -0.8551 -0.3644 -1.0069 0.528 Uiso 1 1 calc R U
H10I H -0.9334 -0.3755 -0.9345 0.528 Uiso 1 1 calc R U
C116 C -0.3708(16) -0.8536(6) -0.592(2) 0.256(12) Uani 1 1 d . .
H11L H -0.3666 -0.8468 -0.5181 0.384 Uiso 1 1 calc R U
H11M H -0.3821 -0.8827 -0.6030 0.384 Uiso 1 1 calc R U
H11N H -0.4311 -0.8391 -0.6404 0.384 Uiso 1 1 calc R U
C132 C -0.3102(14) -0.4322(4) -0.2903(12) 0.175(5) Uani 1 1 d . .
H13M H -0.3118 -0.4616 -0.2958 0.262 Uiso 1 1 calc R U
H13N H -0.3825 -0.4222 -0.2937 0.262 Uiso 1 1 calc R U
H13O H -0.2601 -0.4242 -0.2221 0.262 Uiso 1 1 calc R U
O98 O 0.0019(4) -0.49271(14) -0.5006(3) 0.0832(11) Uani 1 1 d . .
O97 O -0.9787(4) -0.62023(17) -1.0835(3) 0.0957(14) Uani 1 1 d . .
H97 H -1.0295 -0.6095 -1.1296 0.144 Uiso 1 1 calc R U
C137 C -0.1121(7) -0.4847(2) -0.5527(6) 0.092(2) Uani 1 1 d . .
C138 C -0.2180(5) -0.7018(3) -0.2870(6) 0.089(2) Uani 1 1 d . .
C139 C -0.4654(8) -0.7538(4) -0.4479(8) 0.137(4) Uani 1 1 d . .
H13D H -0.4326 -0.7806 -0.4335 0.206 Uiso 1 1 calc R U
H13E H -0.5046 -0.7517 -0.5238 0.206 Uiso 1 1 calc R U
H13F H -0.5154 -0.7497 -0.4041 0.206 Uiso 1 1 calc R U
C142 C -0.5939(14) -0.8505(6) 0.0277(12) 0.194(7) Uani 1 1 d . .
H14H H -0.5241 -0.8603 0.0222 0.292 Uiso 1 1 calc R U
H14I H -0.6086 -0.8615 0.0923 0.292 Uiso 1 1 calc R U
H14J H -0.5924 -0.8210 0.0318 0.292 Uiso 1 1 calc R U
C143 C -0.1182(9) -0.4470(3) -0.6257(8) 0.122(3) Uiso 1 1 d . .
H14E H -0.0854 -0.4533 -0.6836 0.183 Uiso 1 1 calc R U
H14F H -0.0792 -0.4246 -0.5832 0.183 Uiso 1 1 calc R U
H14G H -0.1937 -0.4393 -0.6563 0.183 Uiso 1 1 calc R U

loop_
_atom_site_aniso_label
_atom_site_aniso_U_11
_atom_site_aniso_U_22
_atom_site_aniso_U_33
_atom_site_aniso_U_23
_atom_site_aniso_U_13
_atom_site_aniso_U_12
Si1 0.1196(18) 0.1139(16) 0.1086(17) -0.0167(13) 0.0393(14) 0.0081(14)
Si60 0.132(2) 0.131(2) 0.1190(18) -0.0016(15) 0.0530(16) -0.0171(16)
Si48 0.133(2) 0.142(2) 0.1194(19) -0.0164(16) 0.0326(17) 0.0005(17)
Si59 0.1080(19) 0.172(3) 0.169(3) -0.063(2) 0.0250(19) -0.0230(19)
O92 0.059(2) 0.106(3) 0.075(2) -0.001(2) 0.0228(19) 0.004(2)
O95 0.074(3) 0.157(4) 0.056(2) -0.019(2) 0.020(2) 0.001(3)
O55 0.059(2) 0.129(4) 0.101(3) 0.002(3) 0.012(2) -0.025(2)
O96 0.123(4) 0.102(4) 0.140(5) -0.031(3) 0.051(4) 0.010(3)
C96 0.054(3) 0.105(4) 0.066(3) -0.007(3) 0.024(3) -0.013(3)
O94 0.066(2) 0.143(4) 0.083(3) -0.003(3) 0.012(2) -0.029(3)
O93 0.063(2) 0.124(4) 0.099(3) -0.023(3) 0.019(2) 0.007(2)
C15 0.049(3) 0.120(5) 0.076(4) 0.017(4) 0.016(3) -0.001(3)
C82 0.059(4) 0.239(12) 0.044(3) 0.006(5) 0.007(3) 0.015(5)
O77 0.116(4) 0.111(3) 0.077(3) 0.025(3) 0.025(3) -0.014(3)
C94 0.054(3) 0.107(5) 0.071(3) -0.002(3) 0.017(3) -0.005(3)
C76 0.062(3) 0.088(4) 0.056(3) 0.008(3) 0.016(2) 0.001(3)
C127 0.067(3) 0.112(5) 0.061(3) 0.002(3) 0.024(3) -0.006(3)
O21 0.108(4) 0.097(4) 0.119(4) 0.003(3) 0.051(3) -0.011(3)
C128 0.077(4) 0.106(5) 0.054(3) 0.006(3) 0.014(3) 0.014(3)
C135 0.061(3) 0.201(9) 0.048(3) 0.013(4) 0.017(3) 0.022(4)
C136 0.047(3) 0.097(4) 0.069(3) 0.000(3) 0.019(2) -0.001(3)
C101 0.046(3) 0.168(7) 0.057(3) 0.006(4) 0.014(2) 0.001(4)
C93 0.061(3) 0.099(5) 0.081(4) 0.010(3) 0.024(3) 0.006(3)
C54 0.037(2) 0.143(6) 0.061(3) 0.003(3) 0.008(2) -0.009(3)
C100 0.048(3) 0.174(8) 0.065(4) -0.012(4) 0.009(3) -0.012(4)
O47 0.125(5) 0.159(6) 0.114(4) -0.029(4) 0.042(4) -0.017(4)
C126 0.069(4) 0.119(5) 0.066(3) -0.004(3) 0.022(3) -0.022(4)
O58 0.106(4) 0.173(7) 0.149(6) -0.070(5) 0.040(4) -0.044(4)
C92 0.057(3) 0.123(5) 0.091(4) -0.006(4) 0.023(3) -0.013(3)
C97 0.069(4) 0.141(6) 0.075(4) -0.021(4) 0.025(3) -0.022(4)
C119 0.069(4) 0.189(9) 0.091(5) -0.005(5) 0.012(4) 0.029(5)
C13 0.068(4) 0.158(8) 0.074(4) 0.014(5) 0.002(3) -0.007(4)
C140 0.119(6) 0.126(6) 0.061(4) -0.015(4) 0.027(4) -0.006(5)
C91 0.075(4) 0.098(5) 0.103(5) 0.008(4) 0.039(4) -0.004(3)
C18 0.075(4) 0.140(6) 0.071(4) -0.017(4) 0.009(3) -0.003(4)
C34 0.093(5) 0.160(8) 0.083(5) -0.007(5) -0.003(4) -0.024(5)
C103 0.062(4) 0.172(9) 0.089(5) -0.024(5) 0.015(3) -0.030(5)
C102 0.056(3) 0.168(8) 0.084(4) 0.031(5) 0.015(3) 0.001(4)
C123 0.105(6) 0.235(11) 0.071(4) 0.064(6) 0.035(4) 0.090(7)
C129 0.078(4) 0.161(8) 0.079(4) -0.019(5) 0.001(3) 0.005(5)
C111 0.099(5) 0.133(6) 0.065(4) -0.009(4) 0.021(4) -0.016(4)
C120 0.083(5) 0.130(6) 0.067(4) 0.009(4) 0.010(3) 0.021(4)
C133 0.113(6) 0.117(6) 0.068(4) 0.007(4) 0.005(4) -0.031(5)
C141 0.068(4) 0.153(7) 0.122(6) -0.010(5) 0.024(4) 0.002(4)
C98 0.074(4) 0.122(6) 0.115(6) 0.021(5) 0.028(4) 0.011(4)
C105 0.079(5) 0.119(7) 0.131(7) 0.018(5) -0.002(5) -0.015(4)
C99 0.062(4) 0.237(13) 0.084(5) -0.006(7) -0.010(4) 0.005(6)
C104 0.075(4) 0.156(8) 0.088(5) -0.025(5) 0.022(4) -0.019(4)
C110 0.089(5) 0.166(9) 0.094(5) -0.036(5) 0.026(4) -0.026(5)
C66 0.090(5) 0.146(7) 0.082(5) 0.008(5) 0.021(4) 0.027(5)
C74 0.108(6) 0.104(5) 0.116(6) -0.026(4) 0.047(5) -0.019(4)
C37 0.136(8) 0.195(11) 0.098(6) -0.052(7) 0.005(6) -0.031(7)
C95 0.140(7) 0.168(9) 0.065(4) 0.002(5) 0.021(5) 0.003(6)
C8 0.155(9) 0.102(6) 0.201(12) -0.020(7) 0.089(9) 0.023(6)
C88 0.144(9) 0.210(12) 0.081(5) 0.033(6) 0.015(5) -0.008(8)
C32 0.098(5) 0.121(6) 0.113(6) -0.019(5) 0.032(5) -0.015(5)
C84 0.174(10) 0.159(9) 0.094(6) 0.030(6) 0.040(6) 0.072(8)
C52 0.108(6) 0.143(8) 0.106(6) 0.015(5) 0.030(5) 0.024(5)
C10 0.121(8) 0.248(15) 0.145(10) -0.056(11) 0.005(7) 0.012(9)
C81 0.076(6) 0.35(2) 0.069(5) 0.006(9) -0.003(4) 0.051(9)
C122 0.108(6) 0.318(18) 0.077(5) -0.072(8) 0.032(5) -0.032(9)
C23 0.242(15) 0.109(7) 0.146(9) 0.006(6) 0.075(11) -0.006(8)
C71 0.072(5) 0.145(7) 0.132(7) 0.006(6) -0.005(5) -0.017(5)
C33 0.138(8) 0.134(7) 0.173(10) -0.062(7) 0.052(8) -0.039(6)
C41 0.082(6) 0.241(15) 0.091(6) 0.030(7) 0.004(4) 0.023(7)
C80 0.081(6) 0.33(2) 0.089(6) 0.081(10) 0.017(5) 0.062(9)
C75 0.151(9) 0.131(8) 0.163(10) -0.061(7) 0.055(8) -0.037(6)
C24 0.189(12) 0.125(8) 0.214(14) -0.037(8) 0.100(11) 0.001(7)
C26 0.128(8) 0.238(14) 0.123(8) -0.049(8) 0.033(7) -0.047(9)
C73 0.154(10) 0.172(10) 0.125(8) -0.032(7) 0.000(7) -0.052(8)
C121 0.168(11) 0.159(11) 0.177(12) 0.006(9) 0.004(9) 0.053(9)
C27 0.157(9) 0.186(11) 0.127(8) 0.002(7) 0.065(7) -0.026(8)
C61 0.158(12) 0.29(2) 0.156(12) -0.029(12) -0.014(9) -0.075(13)
C25 0.29(2) 0.125(10) 0.250(19) 0.043(10) 0.106(16) -0.037(11)
C53 0.202(14) 0.156(11) 0.244(17) 0.012(11) 0.104(13) 0.009(10)
C60 0.162(11) 0.178(11) 0.147(10) -0.014(8) 0.046(8) -0.014(9)
C9 0.32(2) 0.128(9) 0.237(18) 0.021(10) 0.153(19) 0.004(12)
C50 0.166(11) 0.194(13) 0.215(16) 0.018(11) 0.100(12) -0.007(9)
C90 0.193(14) 0.170(13) 0.203(15) 0.052(11) 0.001(12) 0.019(10)
C49 0.152(10) 0.144(9) 0.173(11) -0.026(8) 0.033(9) 0.000(8)
C4 0.107(5) 0.107(6) 0.085(5) -0.009(4) 0.028(4) 0.012(4)
C72 0.077(4) 0.103(5) 0.053(3) 0.000(3) 0.008(3) -0.003(3)
C115 0.052(3) 0.135(6) 0.039(3) 0.012(3) 0.009(2) 0.011(3)
C112 0.074(4) 0.127(6) 0.047(3) -0.003(3) 0.014(3) 0.001(4)
C124 0.28(2) 0.187(13) 0.165(12) 0.049(10) 0.077(13) 0.105(14)
C118 0.273(19) 0.171(12) 0.172(13) -0.037(10) 0.004(13) 0.078(13)
C117 0.206(16) 0.170(12) 0.24(2) 0.049(12) 0.057(15) 0.044(11)
C131 0.177(11) 0.136(9) 0.232(15) -0.072(9) 0.076(11) 0.019(8)
C107 0.33(3) 0.41(5) 0.41(4) -0.26(4) 0.20(4) -0.07(3)
C113 0.074(4) 0.210(11) 0.054(4) -0.034(5) 0.017(3) -0.016(6)
C130 0.147(11) 0.245(18) 0.241(19) -0.126(15) -0.034(12) 0.004(11)
C106 0.160(14) 0.202(16) 0.36(3) -0.077(18) 0.098(18) -0.006(12)
C108 0.145(12) 0.169(13) 0.58(5) -0.14(2) 0.06(2) -0.042(12)
C134 0.189(13) 0.199(13) 0.129(9) -0.026(8) 0.001(9) 0.028(10)
C109 0.133(14) 0.196(17) 0.67(7) 0.05(3) 0.02(2) 0.028(12)
C116 0.190(16) 0.158(13) 0.43(4) -0.009(17) 0.11(2) -0.059(12)
C132 0.237(16) 0.158(10) 0.164(11) 0.010(8) 0.114(12) 0.010(10)
O98 0.094(3) 0.089(3) 0.063(2) 0.010(2) 0.016(2) -0.003(2)
O97 0.101(3) 0.126(4) 0.056(2) -0.001(2) 0.016(2) 0.009(3)
C137 0.104(5) 0.094(5) 0.080(4) 0.022(4) 0.027(4) 0.020(4)
C138 0.048(3) 0.132(6) 0.082(4) -0.003(4) 0.009(3) -0.004(3)
C139 0.094(6) 0.206(11) 0.105(6) -0.030(7) 0.015(5) -0.060(7)
C142 0.197(14) 0.229(15) 0.125(9) 0.044(10) -0.010(9) 0.048(12)

loop_
_atom_type_symbol
_atom_type_description
_atom_type_scat_dispersion_real
_atom_type_scat_dispersion_imag
_atom_type_scat_source
C C 0.0033 0.0016 'International Tables Vol C Tables 4.2.6.8 and 6.1.1.4'
H H 0.0000 0.0000 'International Tables Vol C Tables 4.2.6.8 and 6.1.1.4'
O O 0.0106 0.0060 'International Tables Vol C Tables 4.2.6.8 and 6.1.1.4'
Si Si 0.0817 0.0704 'International Tables Vol C Tables 4.2.6.8 and 6.1.1.4'

loop_
_geom_angle_atom_site_label_1
_geom_angle_atom_site_label_2
_geom_angle_atom_site_label_3
_geom_angle
O96 Si1 C132 112.0(6)
O96 Si1 C8 104.8(4)
C132 Si1 C8 112.2(7)
O96 Si1 C10 109.7(5)
C132 Si1 C10 108.0(8)
C8 Si1 C10 110.0(8)
O21 Si60 C23 107.4(5)
O21 Si60 C26 111.4(5)
C23 Si60 C26 106.0(7)
O21 Si60 C27 110.0(5)
C23 Si60 C27 111.4(6)
C26 Si60 C27 110.6(6)
O47 Si48 C134 110.0(6)
O47 Si48 C49 104.8(6)
C134 Si48 C49 112.6(7)
O47 Si48 C50 108.0(6)
C134 Si48 C50 109.3(8)
C49 Si48 C50 112.0(7)
O58 Si59 C60 111.8(5)
O58 Si59 C106 106.9(7)
C60 Si59 C106 106.3(11)
O58 Si59 C61 110.7(7)
C60 Si59 C61 105.5(8)
C106 Si59 C61 115.7(11)
C94 O92 C93 106.3(4)
C113 O95 C112 104.7(5)
C4 O96 Si1 125.6(6)
C15 C96 C136 110.8(5)
C15 C96 C97 104.1(5)
C136 C96 C97 122.2(6)
C103 O94 C138 105.1(5)
C96 C15 C13 101.8(6)
C96 C15 C93 113.5(5)
C13 C15 C93 122.0(6)
C113 C82 C81 125.3(12)
C113 C82 C135 112.6(6)
C81 C82 C135 99.3(9)
O92 C94 C92 103.2(5)
O92 C94 C18 107.7(5)
C92 C94 C18 114.5(5)
O92 C94 C136 106.6(4)
C92 C94 C136 110.9(5)
C18 C94 C136 113.0(6)
O77 C76 C127 111.2(5)
O77 C76 C72 111.9(5)
C127 C76 C72 108.7(5)
C76 C127 C128 111.1(5)
C76 C127 C126 122.6(6)
C128 C127 C126 102.7(5)
C91 O21 Si60 132.3(5)
C127 C128 C66 102.1(6)
C127 C128 C137 111.8(5)
C66 C128 C137 122.5(6)
C123 C135 C115 121.2(8)
C123 C135 C82 103.9(6)
C115 C135 C82 110.0(6)
O93 C136 C96 110.6(5)
O93 C136 C94 112.2(4)
C96 C136 C94 108.8(5)
C54 C101 C102 123.8(7)
C54 C101 C100 110.2(6)
C102 C101 C100 104.1(5)
O92 C93 C98 108.7(6)
O92 C93 C15 103.4(5)
C98 C93 C15 114.4(6)
O92 C93 C91 102.9(5)
C98 C93 C91 114.2(6)
C15 C93 C91 111.9(6)
O55 C54 C138 112.8(5)
O55 C54 C101 109.8(6)
C138 C54 C101 110.2(6)
C103 C100 C101 112.5(6)
C103 C100 C99 122.2(8)
C101 C100 C99 100.0(8)
C104 O47 Si48 123.8(6)
C74 C126 C129 112.6(6)
C74 C126 C127 114.2(5)
C129 C126 C127 102.6(6)
C110 O58 Si59 126.6(6)
C91 C92 C94 105.9(5)
C32 C97 C96 114.9(6)
C32 C97 C34 111.6(6)
C96 C97 C34 103.5(7)
C15 C13 C34 103.8(7)
C72 C140 C4 107.0(6)
O21 C91 C92 112.4(6)
O21 C91 C93 110.1(6)
C92 C91 C93 103.7(6)
C95 C18 C37 109.5(7)
C95 C18 C94 112.8(6)
C37 C18 C94 110.9(8)
C13 C34 C97 106.6(6)
O94 C103 C100 104.5(6)
O94 C103 C139 107.0(8)
C100 C103 C139 114.4(8)
O94 C103 C104 104.2(6)
C100 C103 C104 110.6(8)
C139 C103 C104 115.0(8)
C101 C102 C52 113.7(6)
C101 C102 C41 102.8(8)
C52 C102 C41 112.1(7)
C84 C123 C135 115.1(6)
C84 C123 C80 113.3(7)
C135 C123 C80 99.7(11)
C66 C129 C126 107.8(6)
C112 C111 C110 105.9(6)
C119 C120 C121 108.7(9)
C119 C120 C112 114.2(6)
C121 C120 C112 110.8(8)
C71 C133 C72 113.7(6)
C71 C133 C73 110.4(8)
C72 C133 C73 108.3(8)
C138 C141 C104 106.2(6)
C88 C105 C90 110.1(11)
C88 C105 C138 113.5(8)
C90 C105 C138 109.4(10)
C41 C99 C100 104.4(8)
O47 C104 C103 110.2(7)
O47 C104 C141 109.4(8)
C103 C104 C141 102.3(6)
O58 C110 C113 111.3(8)
O58 C110 C111 110.5(9)
C113 C110 C111 102.6(6)
C129 C66 C128 104.1(6)
C126 C74 C75 110.1(7)
C131 C8 C9 111.4(12)
C131 C8 C130 110.5(12)
C9 C8 C130 110.9(14)
C131 C8 Si1 108.6(8)
C9 C8 Si1 110.3(10)
C130 C8 Si1 105.0(10)
C33 C32 C97 113.5(8)
C123 C84 C124 115.5(11)
C53 C52 C102 112.6(10)
C80 C81 C82 106.8(12)
C25 C23 C24 111.0(11)
C25 C23 C142 109.6(13)
C24 C23 C142 111.3(14)
C25 C23 Si60 110.5(12)
C24 C23 Si60 108.1(9)
C142 C23 Si60 106.1(9)
C99 C41 C102 106.8(8)
C81 C80 C123 109.1(9)
C116 C49 C117 113.3(17)
C116 C49 C118 115.1(16)
C117 C49 C118 106.3(13)
C116 C49 Si48 107.6(11)
C117 C49 Si48 107.4(10)
C118 C49 Si48 106.6(11)
O96 C4 C140 111.8(7)
O96 C4 C137 109.6(7)
C140 C4 C137 101.9(6)
O98 C72 C140 103.6(6)
O98 C72 C133 106.5(5)
C140 C72 C133 117.4(6)
O98 C72 C76 105.9(4)
C140 C72 C76 110.1(6)
C133 C72 C76 112.3(6)
O97 C115 C135 109.0(5)
O97 C115 C112 112.2(5)
C135 C115 C112 109.3(6)
O95 C112 C111 104.5(5)
O95 C112 C120 106.7(5)
C111 C112 C120 116.1(6)
O95 C112 C115 105.8(5)
C111 C112 C115 110.7(6)
C120 C112 C115 112.1(6)
O95 C113 C82 103.8(7)
O95 C113 C110 104.9(7)
C82 C113 C110 113.4(7)
O95 C113 C122 107.5(7)
C82 C113 C122 111.5(9)
C110 C113 C122 114.8(10)
C108 C106 C109 114(2)
C108 C106 C107 114(2)
C109 C106 C107 108(2)
C108 C106 Si59 111.6(12)
C109 C106 Si59 105.0(16)
C107 C106 Si59 104(2)
C137 O98 C72 105.6(5)
O98 C137 C143 107.7(7)
O98 C137 C128 105.5(5)
C143 C137 C128 113.0(6)
O98 C137 C4 104.1(6)
C143 C137 C4 115.2(7)
C128 C137 C4 110.5(6)
O94 C138 C54 107.8(5)
O94 C138 C141 102.7(6)
C54 C138 C141 111.7(7)
O94 C138 C105 105.5(6)
C54 C138 C105 112.4(6)
C141 C138 C105 115.8(7)

loop_
_geom_bond_atom_site_label_1
_geom_bond_atom_site_label_2
_geom_bond_distance
Si1 O96 1.666(6)
Si1 C132 1.814(13)
Si1 C8 1.848(12)
Si1 C10 1.902(12)
Si60 O21 1.641(6)
Si60 C23 1.828(15)
Si60 C26 1.848(11)
Si60 C27 1.862(12)
Si48 O47 1.630(8)
Si48 C134 1.840(14)
Si48 C49 1.864(15)
Si48 C50 1.876(14)
Si59 O58 1.676(8)
Si59 C60 1.829(14)
Si59 C106 1.86(2)
Si59 C61 1.864(17)
O92 C94 1.442(7)
O92 C93 1.451(8)
O95 C113 1.441(9)
O95 C112 1.452(7)
O55 C54 1.431(8)
O96 C4 1.414(10)
C96 C15 1.508(9)
C96 C136 1.524(8)
C96 C97 1.532(10)
O94 C103 1.457(10)
O94 C138 1.467(8)
O93 C136 1.432(7)
C15 C13 1.517(10)
C15 C93 1.525(11)
C82 C113 1.510(15)
C82 C81 1.539(13)
C82 C135 1.551(12)
O77 C76 1.430(8)
C94 C92 1.531(10)
C94 C18 1.542(9)
C94 C136 1.555(9)
C76 C127 1.511(9)
C76 C72 1.555(10)
C127 C128 1.513(10)
C127 C126 1.556(10)
O21 C91 1.412(10)
C128 C66 1.518(10)
C128 C137 1.532(11)
C135 C123 1.520(14)
C135 C115 1.525(8)
C101 C54 1.515(9)
C101 C102 1.521(12)
C101 C100 1.530(11)
C93 C98 1.521(10)
C93 C91 1.545(9)
C54 C138 1.497(11)
C100 C103 1.506(14)
C100 C99 1.532(12)
O47 C104 1.440(12)
C126 C74 1.521(11)
C126 C129 1.548(11)
O58 C110 1.404(14)
C92 C91 1.529(10)
C97 C32 1.522(13)
C97 C34 1.551(12)
C119 C120 1.487(13)
C13 C34 1.525(14)
C140 C72 1.517(11)
C140 C4 1.533(12)
C18 C95 1.534(13)
C18 C37 1.536(15)
C103 C139 1.522(12)
C103 C104 1.553(11)
C102 C52 1.551(13)
C102 C41 1.581(13)
C123 C84 1.503(17)
C123 C80 1.593(17)
C129 C66 1.504(14)
C111 C112 1.500(11)
C111 C110 1.546(11)
C120 C121 1.511(16)
C120 C112 1.538(10)
C133 C71 1.467(13)
C133 C72 1.551(10)
C133 C73 1.558(15)
C141 C138 1.521(12)
C141 C104 1.567(11)
C105 C88 1.485(15)
C105 C90 1.531(19)
C105 C138 1.585(12)
C99 C41 1.471(17)
C110 C113 1.518(13)
C74 C75 1.549(13)
C8 C131 1.560(15)
C8 C9 1.59(2)
C8 C130 1.60(2)
C32 C33 1.524(13)
C84 C124 1.589(18)
C52 C53 1.517(19)
C81 C80 1.43(2)
C122 C113 1.549(12)
C23 C25 1.524(19)
C23 C24 1.535(18)
C23 C142 1.59(2)
C49 C116 1.48(2)
C49 C117 1.56(2)
C49 C118 1.61(2)
C4 C137 1.562(11)
C72 O98 1.453(8)
C115 O97 1.430(7)
C115 C112 1.562(11)
C107 C106 1.63(4)
C106 C108 1.49(2)
C106 C109 1.59(4)
O98 C137 1.436(9)
C137 C143 1.528(13)
